data_4339917
loop_
_publ_author_name
'Chomitz, Wayne A.'
'Minasian, Stefan G.'
'Sutton, Andrew D.'
'Arnold, John'

_publ_section_title
;
 Synthesis and reactivity of metal complexes supported by the tetradentate
 monoanionic ligand bis(2-picolyl)(2-hydroxy-3,5-di-tert-butylbenzyl)amide
 (BPPA).
;
_journal_issue 17
_journal_name_full 'Inorganic chemistry'
_journal_page_first 7199
_journal_page_last 7209
_journal_paper_doi 10.1021/ic700775k
_journal_volume 46
_journal_year 2007
_chemical_formula_sum 'C30 H34 Cl5.5 I3 N3 O U'
_chemical_formula_weight 1266.31
_chemical_name_systematic
;
 ?
;
_space_group_IT_number 4
_symmetry_cell_setting monoclinic
_symmetry_space_group_name_Hall 'P 2yb'
_symmetry_space_group_name_H-M 'P 1 21 1'
_atom_sites_solution_hydrogens geom
_atom_sites_solution_primary direct
_atom_sites_solution_secondary difmap
_audit_creation_method SHELXL-97
_cell_angle_alpha 90.00
_cell_angle_beta 99.259(3)
_cell_angle_gamma 90.00
_cell_formula_units_Z 2
_cell_length_a 9.206(3)
_cell_length_b 19.809(6)
_cell_length_c 11.727(4)
_cell_measurement_reflns_used 5623
_cell_measurement_temperature 293(2)
_cell_measurement_theta_max 25.73
_cell_measurement_theta_min 3.53
_cell_volume 2110.7(12)
_computing_cell_refinement 'Bruker SMART'
_computing_data_collection 'Bruker SMART'
_computing_data_reduction 'Bruker SAINT'
_computing_molecular_graphics 'Bruker SHELXTL'
_computing_publication_material 'Bruker SHELXTL'
_computing_structure_refinement 'SHELXL-97 (Sheldrick, 1997)'
_computing_structure_solution 'Bruker SHELXTL'
_diffrn_ambient_temperature 293(2)
_diffrn_measured_fraction_theta_full 0.928
_diffrn_measured_fraction_theta_max 0.928
_diffrn_measurement_device_type 'CCD area detector'
_diffrn_measurement_method 'phi and omega scans'
_diffrn_radiation_monochromator graphite
_diffrn_radiation_source 'fine-focus sealed tube'
_diffrn_radiation_type MoK\a
_diffrn_radiation_wavelength 0.71073
_diffrn_reflns_av_R_equivalents 0.0306
_diffrn_reflns_av_sigmaI/netI 0.0563
_diffrn_reflns_limit_h_max 10
_diffrn_reflns_limit_h_min -11
_diffrn_reflns_limit_k_max 17
_diffrn_reflns_limit_k_min -24
_diffrn_reflns_limit_l_max 14
_diffrn_reflns_limit_l_min -14
_diffrn_reflns_number 9989
_diffrn_reflns_theta_full 26.19
_diffrn_reflns_theta_max 26.19
_diffrn_reflns_theta_min 3.52
_exptl_absorpt_coefficient_mu 6.413
_exptl_absorpt_correction_T_max 0.7452
_exptl_absorpt_correction_T_min 0.1252
_exptl_absorpt_correction_type 'Empirical, SADABS (multi-scan)'
_exptl_crystal_colour Green
_exptl_crystal_density_diffrn 1.993
_exptl_crystal_density_method 'not measured'
_exptl_crystal_description Block
_exptl_crystal_F_000 1175
_exptl_crystal_size_max 0.52
_exptl_crystal_size_mid 0.43
_exptl_crystal_size_min 0.22
_refine_diff_density_max 3.728
_refine_diff_density_min -1.924
_refine_diff_density_rms 0.260
_refine_ls_abs_structure_details 'Flack H D (1983), Acta Cryst. A39, 876-881'
_refine_ls_abs_structure_Flack 0.032(12)
_refine_ls_extinction_coef 0.0020(4)
_refine_ls_extinction_expression Fc^*^=kFc[1+0.001xFc^2^\l^3^/sin(2\q)]^-1/4^
_refine_ls_extinction_method SHELXL
_refine_ls_goodness_of_fit_ref 1.122
_refine_ls_hydrogen_treatment mixed
_refine_ls_matrix_type full
_refine_ls_number_parameters 231
_refine_ls_number_reflns 5661
_refine_ls_number_restraints 1
_refine_ls_restrained_S_all 1.121
_refine_ls_R_factor_all 0.0743
_refine_ls_R_factor_gt 0.0718
_refine_ls_shift/su_max 0.006
_refine_ls_shift/su_mean 0.000
_refine_ls_structure_factor_coef Fsqd
_refine_ls_weighting_details 'calc w=1/[\s^2^(Fo^2^)+(0.0571P)^2^+62.6124P] where P=(Fo^2^+2Fc^2^)/3'
_refine_ls_weighting_scheme calc
_refine_ls_wR_factor_gt 0.1746
_refine_ls_wR_factor_ref 0.1757
_reflns_number_gt 5386
_reflns_number_total 5661
_reflns_threshold_expression >2sigma(I)
_cod_data_source_file ic700775k-file003.cif
_cod_data_source_block adsb12fs
_cod_depositor_comments
;
The following automatic conversions were performed:

'_symmetry_cell_setting' value 'Monoclinic' changed to 'monoclinic'
according to
/usr/data/users/saulius/automatic-downloads/retrospective/ACS/lib/dictionaries/cif_core.dic
dictionary named 'cif_core.dic' version 2.4.2 from 2011-04-26.

Automatic conversion script
Id: cif_fix_values 2281 2013-09-26 08:29:07Z andrius 
;
_cod_original_cell_volume 2110.6(11)
_cod_original_sg_symbol_H-M P2(1)
_cod_original_formula_sum 'C30 H34 Cl5.50 I3 N3 O U'
_cod_database_code 4339917

loop_
_symmetry_equiv_pos_as_xyz
'x, y, z'
'-x, y+1/2, -z'

loop_
_atom_site_label
_atom_site_type_symbol
_atom_site_fract_x
_atom_site_fract_y
_atom_site_fract_z
_atom_site_U_iso_or_equiv
_atom_site_adp_type
_atom_site_occupancy
_atom_site_symmetry_multiplicity
_atom_site_calc_flag
_atom_site_refinement_flags
U1 U 0.90650(8) 0.24304(4) 0.50755(6) 0.0292(2) Uani 1 1 d .
I1 I 0.64090(16) 0.33847(9) 0.46756(12) 0.0428(4) Uani 1 1 d .
I3 I 0.68439(18) 0.14046(10) 0.57025(18) 0.0568(5) Uani 1 1 d .
I2 I 0.8645(2) 0.21105(10) 0.24909(12) 0.0513(5) Uani 1 1 d .
N1 N 1.1865(16) 0.2543(8) 0.5779(11) 0.021(3) Uiso 1 1 d .
C23 C 1.207(2) 0.1476(13) 0.4676(18) 0.034(5) Uiso 1 1 d .
N3 N 1.067(2) 0.1345(11) 0.4875(16) 0.038(4) Uiso 1 1 d .
C7 C 1.236(2) 0.2188(11) 0.6886(16) 0.030(4) Uiso 1 1 d .
H7A H 1.3423 0.2166 0.7024 0.036 Uiso 1 1 calc R
H7B H 1.1985 0.1729 0.6825 0.036 Uiso 1 1 calc R
C22 C 1.250(3) 0.2124(14) 0.486(2) 0.044(6) Uiso 1 1 d .
H22A H 1.2280 0.2361 0.4134 0.053 Uiso 1 1 calc R
H22B H 1.3566 0.2123 0.5080 0.053 Uiso 1 1 calc R
O1 O 0.9503(14) 0.2716(9) 0.6791(11) 0.033(4) Uani 1 1 d .
C6 C 1.184(2) 0.2532(11) 0.7910(16) 0.032(5) Uiso 1 1 d .
C8 C 0.841(2) 0.3399(12) 0.8732(17) 0.031(4) Uiso 1 1 d .
C10 C 0.716(3) 0.2852(15) 0.850(2) 0.053(7) Uiso 1 1 d .
H10A H 0.6218 0.3065 0.8468 0.079 Uiso 1 1 calc R
H10B H 0.7294 0.2523 0.9108 0.079 Uiso 1 1 calc R
H10C H 0.7203 0.2632 0.7774 0.079 Uiso 1 1 calc R
C2 C 0.995(2) 0.3074(11) 0.8779(17) 0.028(4) Uiso 1 1 d .
C5 C 1.281(2) 0.2581(11) 0.8932(17) 0.034(5) Uiso 1 1 d .
H5 H 1.3769 0.2429 0.8969 0.041 Uiso 1 1 calc R
C1 C 1.038(2) 0.2798(11) 0.7836(16) 0.025(4) Uiso 1 1 d .
C16 C 1.230(2) 0.3258(11) 0.5815(17) 0.032(5) Uiso 1 1 d .
H16A H 1.3361 0.3286 0.5902 0.038 Uiso 1 1 calc R
H16B H 1.2000 0.3466 0.6490 0.038 Uiso 1 1 calc R
N2 N 1.030(2) 0.3495(10) 0.4346(15) 0.032(4) Uiso 1 1 d .
C3 C 1.100(2) 0.3107(12) 0.9808(18) 0.033(5) Uiso 1 1 d .
H3 H 1.0733 0.3316 1.0453 0.039 Uiso 1 1 calc R
C21 C 0.970(3) 0.3856(13) 0.3415(19) 0.039(5) Uiso 1 1 d .
H21 H 0.8799 0.3706 0.3020 0.046 Uiso 1 1 calc R
C9 C 0.825(3) 0.3965(13) 0.781(2) 0.040(5) Uiso 1 1 d .
H9A H 0.7295 0.4172 0.7768 0.059 Uiso 1 1 calc R
H9B H 0.8342 0.3776 0.7075 0.059 Uiso 1 1 calc R
H9C H 0.8998 0.4298 0.8024 0.059 Uiso 1 1 calc R
C20 C 1.026(3) 0.4407(13) 0.300(2) 0.041(5) Uiso 1 1 d .
H20 H 0.9727 0.4666 0.2421 0.049 Uiso 1 1 calc R
C4 C 1.237(3) 0.2851(13) 0.9892(19) 0.039(5) Uiso 1 1 d .
C17 C 1.165(2) 0.3650(12) 0.4775(17) 0.030(4) Uiso 1 1 d .
C19 C 1.168(3) 0.4573(17) 0.349(3) 0.058(7) Uiso 1 1 d .
H19 H 1.2160 0.4931 0.3197 0.070 Uiso 1 1 calc R
C24 C 1.281(3) 0.0973(14) 0.427(2) 0.044(6) Uiso 1 1 d .
H24 H 1.3720 0.1066 0.4055 0.053 Uiso 1 1 calc R
C25 C 1.228(3) 0.0329(15) 0.415(2) 0.047(6) Uiso 1 1 d .
H25 H 1.2844 -0.0010 0.3882 0.056 Uiso 1 1 calc R
C12 C 1.350(3) 0.2903(14) 1.111(2) 0.043(6) Uiso 1 1 d .
C11 C 0.817(3) 0.3721(13) 0.9903(19) 0.038(5) Uiso 1 1 d .
H11A H 0.7199 0.3914 0.9819 0.057 Uiso 1 1 calc R
H11B H 0.8888 0.4067 1.0119 0.057 Uiso 1 1 calc R
H11C H 0.8265 0.3379 1.0491 0.057 Uiso 1 1 calc R
C18 C 1.239(3) 0.4186(17) 0.444(3) 0.058(7) Uiso 1 1 d .
H18 H 1.3326 0.4298 0.4818 0.069 Uiso 1 1 calc R
C27 C 1.009(3) 0.0705(14) 0.473(2) 0.049(6) Uiso 1 1 d .
H27 H 0.9130 0.0621 0.4829 0.059 Uiso 1 1 calc R
C26 C 1.096(3) 0.0185(16) 0.442(2) 0.054(7) Uiso 1 1 d .
H26 H 1.0625 -0.0259 0.4405 0.065 Uiso 1 1 calc R
C13 C 1.364(4) 0.213(2) 1.152(3) 0.078(10) Uiso 1 1 d .
H13A H 1.4040 0.1867 1.0962 0.118 Uiso 1 1 calc R
H13B H 1.2689 0.1961 1.1608 0.118 Uiso 1 1 calc R
H13C H 1.4286 0.2106 1.2253 0.118 Uiso 1 1 calc R
C15 C 1.490(4) 0.311(2) 1.095(3) 0.088(11) Uiso 1 1 d .
H15A H 1.5198 0.2863 1.0321 0.132 Uiso 1 1 calc R
H15B H 1.5589 0.3027 1.1643 0.132 Uiso 1 1 calc R
H15C H 1.4889 0.3585 1.0776 0.132 Uiso 1 1 calc R
C14 C 1.291(5) 0.322(2) 1.202(3) 0.098(13) Uiso 1 1 d .
H14A H 1.1958 0.3034 1.2059 0.148 Uiso 1 1 calc R
H14B H 1.2826 0.3695 1.1872 0.148 Uiso 1 1 calc R
H14C H 1.3556 0.3141 1.2732 0.148 Uiso 1 1 calc R
Cl1 Cl 1.051(2) 0.6087(8) 0.1590(13) 0.139(6) Uani 1 1 d .
Cl2 Cl 0.912(3) 0.5607(12) -0.0660(18) 0.218(11) Uani 1 1 d .
Cl3 Cl 0.352(3) 0.0209(11) 0.7394(15) 0.183(13) Uani 0.93(5) 1 d P
Cl4 Cl 0.545(4) 0.099(2) 0.894(3) 0.139(13) Uiso 0.47(2) 1 d P
C28 C 0.974(5) 0.630(2) 0.025(4) 0.096(12) Uiso 1 1 d .
C30 C 0.696(7) 0.028(4) 0.208(5) 0.14(2) Uiso 1 1 d .
Cl6 Cl 0.503(3) 0.0341(18) 0.208(3) 0.083(8) Uiso 0.33 1 d P
Cl7 Cl 0.607(8) 0.026(4) 0.306(6) 0.17(2) Uiso 0.33 1 d P
Cl5 Cl 0.533(6) -0.003(3) 0.263(5) 0.136(16) Uiso 0.33 1 d P
Cl9 Cl 0.741(4) -0.056(2) 0.146(3) 0.140(11) Uiso 0.50 1 d P
Cl8 Cl 0.796(6) -0.035(3) 0.202(4) 0.182(17) Uiso 0.50 1 d P
C29 C 0.372(9) 0.058(5) 0.865(7) 0.18(3) Uiso 1 1 d .

loop_
_atom_site_aniso_label
_atom_site_aniso_U_11
_atom_site_aniso_U_22
_atom_site_aniso_U_33
_atom_site_aniso_U_23
_atom_site_aniso_U_13
_atom_site_aniso_U_12
U1 0.0234(4) 0.0416(4) 0.0217(3) -0.0012(4) 0.0005(2) 0.0003(4)
I1 0.0289(8) 0.0608(11) 0.0355(7) 0.0001(7) -0.0045(6) 0.0093(7)
I3 0.0333(9) 0.0551(12) 0.0839(13) 0.0064(10) 0.0154(8) -0.0064(8)
I2 0.0658(11) 0.0605(11) 0.0241(7) -0.0051(7) -0.0034(7) 0.0048(9)
O1 0.017(7) 0.063(11) 0.018(6) -0.008(6) -0.002(5) -0.004(6)
Cl1 0.192(16) 0.091(9) 0.124(10) 0.018(8) -0.009(10) 0.029(10)
Cl2 0.33(3) 0.153(18) 0.162(16) -0.075(14) 0.019(17) -0.058(19)
Cl3 0.24(3) 0.17(2) 0.110(13) 0.016(11) -0.051(13) -0.073(18)

loop_
_atom_type_symbol
_atom_type_description
_atom_type_scat_dispersion_real
_atom_type_scat_dispersion_imag
_atom_type_scat_source
C C 0.0033 0.0016 'International Tables Vol C Tables 4.2.6.8 and 6.1.1.4'
H H 0.0000 0.0000 'International Tables Vol C Tables 4.2.6.8 and 6.1.1.4'
N N 0.0061 0.0033 'International Tables Vol C Tables 4.2.6.8 and 6.1.1.4'
I I -0.4742 1.8119 'International Tables Vol C Tables 4.2.6.8 and 6.1.1.4'
U U -9.6767 9.6646 'International Tables Vol C Tables 4.2.6.8 and 6.1.1.4'
O O 0.0106 0.0060 'International Tables Vol C Tables 4.2.6.8 and 6.1.1.4'
Cl Cl 0.1484 0.1585 'International Tables Vol C Tables 4.2.6.8 and 6.1.1.4'

loop_
_geom_angle_atom_site_label_1
_geom_angle_atom_site_label_2
_geom_angle_atom_site_label_3
_geom_angle
O1 U1 N1 68.7(5)
O1 U1 N2 94.0(6)
N1 U1 N2 64.5(5)
O1 U1 N3 106.6(6)
N1 U1 N3 63.7(5)
N2 U1 N3 110.5(6)
O1 U1 I3 88.9(4)
N1 U1 I3 130.7(3)
N2 U1 I3 164.1(4)
N3 U1 I3 83.4(4)
O1 U1 I2 174.3(4)
N1 U1 I2 107.1(3)
N2 U1 I2 80.5(4)
N3 U1 I2 74.1(4)
I3 U1 I2 96.77(6)
O1 U1 I1 90.3(4)
N1 U1 I1 136.4(3)
N2 U1 I1 80.2(4)
N3 U1 I1 158.7(4)
I3 U1 I1 84.19(6)
I2 U1 I1 90.32(5)
C16 N1 C7 112.9(15)
C16 N1 C22 114.0(16)
C7 N1 C22 104.8(15)
C16 N1 U1 110.1(11)
C7 N1 U1 112.7(11)
C22 N1 U1 101.7(12)
C24 C23 C22 128(2)
C24 C23 N3 118(2)
C22 C23 N3 114(2)
C23 N3 C27 120(2)
C23 N3 U1 114.6(16)
C27 N3 U1 123.7(16)
N1 C7 C6 112.8(16)
N1 C7 H7A 109.0
C6 C7 H7A 109.0
N1 C7 H7B 109.0
C6 C7 H7B 109.0
H7A C7 H7B 107.8
C23 C22 N1 119(2)
C23 C22 H22A 107.5
N1 C22 H22A 107.5
C23 C22 H22B 107.5
N1 C22 H22B 107.5
H22A C22 H22B 107.0
C1 O1 U1 154.3(12)
C5 C6 C1 119.7(18)
C5 C6 C7 118.4(18)
C1 C6 C7 121.9(17)
C9 C8 C2 108.1(17)
C9 C8 C11 107.8(19)
C2 C8 C11 113.4(17)
C9 C8 C10 113.1(19)
C2 C8 C10 111(2)
C11 C8 C10 103.4(18)
C8 C10 H10A 109.5
C8 C10 H10B 109.5
H10A C10 H10B 109.5
C8 C10 H10C 109.5
H10A C10 H10C 109.5
H10B C10 H10C 109.5
C1 C2 C3 117.6(19)
C1 C2 C8 121.8(18)
C3 C2 C8 120.4(18)
C4 C5 C6 121(2)
C4 C5 H5 119.7
C6 C5 H5 119.7
C2 C1 O1 125.0(18)
C2 C1 C6 119.8(18)
O1 C1 C6 115.1(16)
N1 C16 C17 114.1(17)
N1 C16 H16A 108.7
C17 C16 H16A 108.7
N1 C16 H16B 108.7
C17 C16 H16B 108.7
H16A C16 H16B 107.6
C17 N2 C21 115.5(19)
C17 N2 U1 120.3(14)
C21 N2 U1 123.5(15)
C4 C3 C2 123(2)
C4 C3 H3 118.5
C2 C3 H3 118.5
C20 C21 N2 127(2)
C20 C21 H21 116.7
N2 C21 H21 116.7
C8 C9 H9A 109.5
C8 C9 H9B 109.5
H9A C9 H9B 109.5
C8 C9 H9C 109.5
H9A C9 H9C 109.5
H9B C9 H9C 109.5
C21 C20 C19 116(3)
C21 C20 H20 121.8
C19 C20 H20 121.8
C3 C4 C5 119(2)
C3 C4 C12 120(2)
C5 C4 C12 121(2)
N2 C17 C18 125(2)
N2 C17 C16 115.2(19)
C18 C17 C16 120(2)
C20 C19 C18 119(3)
C20 C19 H19 120.6
C18 C19 H19 120.6
C23 C24 C25 123(3)
C23 C24 H24 118.7
C25 C24 H24 118.7
C26 C25 C24 120(3)
C26 C25 H25 120.1
C24 C25 H25 120.1
C15 C12 C14 116(3)
C15 C12 C13 107(3)
C14 C12 C13 102(3)
C15 C12 C4 112(2)
C14 C12 C4 115(3)
C13 C12 C4 103(2)
C8 C11 H11A 109.5
C8 C11 H11B 109.5
H11A C11 H11B 109.5
C8 C11 H11C 109.5
H11A C11 H11C 109.5
H11B C11 H11C 109.5
C17 C18 C19 117(3)
C17 C18 H18 121.3
C19 C18 H18 121.3
N3 C27 C26 120(3)
N3 C27 H27 120.1
C26 C27 H27 120.1
C25 C26 C27 119(3)
C25 C26 H26 120.5
C27 C26 H26 120.5
C12 C13 H13A 109.5
C12 C13 H13B 109.5
H13A C13 H13B 109.5
C12 C13 H13C 109.5
H13A C13 H13C 109.5
H13B C13 H13C 109.5
C12 C15 H15A 109.5
C12 C15 H15B 109.5
H15A C15 H15B 109.5
C12 C15 H15C 109.5
H15A C15 H15C 109.5
H15B C15 H15C 109.5
C12 C14 H14A 109.5
C12 C14 H14B 109.5
H14A C14 H14B 109.5
C12 C14 H14C 109.5
H14A C14 H14C 109.5
H14B C14 H14C 109.5
Cl1 C28 Cl2 114(3)
Cl7 C30 Cl8 114(5)
Cl7 C30 Cl6 48(3)
Cl8 C30 Cl6 131(5)
Cl7 C30 Cl5 32(3)
Cl8 C30 Cl5 106(5)
Cl6 C30 Cl5 32(2)
Cl7 C30 Cl9 116(5)
Cl8 C30 Cl9 27(2)
Cl6 C30 Cl9 110(4)
Cl5 C30 Cl9 94(4)
Cl5 Cl6 Cl7 45(4)
Cl5 Cl6 C30 77(4)
Cl7 Cl6 C30 55(3)
Cl5 Cl7 Cl6 46(5)
Cl5 Cl7 C30 93(7)
Cl6 Cl7 C30 76(4)
Cl7 Cl5 Cl6 89(7)
Cl7 Cl5 C30 55(5)
Cl6 Cl5 C30 71(4)
Cl8 Cl9 C30 54(5)
Cl9 Cl8 C30 99(6)
Cl3 C29 Cl4 110(5)

loop_
_geom_bond_atom_site_label_1
_geom_bond_atom_site_label_2
_geom_bond_distance
U1 O1 2.066(12)
U1 N1 2.586(14)
U1 N2 2.604(19)
U1 N3 2.64(2)
U1 I3 3.055(2)
U1 I2 3.0595(18)
U1 I1 3.0663(18)
N1 C16 1.47(3)
N1 C7 1.48(2)
N1 C22 1.55(3)
C23 C24 1.34(3)
C23 C22 1.35(4)
C23 N3 1.37(3)
N3 C27 1.37(3)
C7 C6 1.52(3)
C7 H7A 0.9700
C7 H7B 0.9700
C22 H22A 0.9700
C22 H22B 0.9700
O1 C1 1.37(2)
C6 C5 1.38(3)
C6 C1 1.43(3)
C8 C9 1.55(3)
C8 C2 1.55(3)
C8 C11 1.56(3)
C8 C10 1.57(4)
C10 H10A 0.9600
C10 H10B 0.9600
C10 H10C 0.9600
C2 C1 1.35(3)
C2 C3 1.42(3)
C5 C4 1.36(3)
C5 H5 0.9300
C16 C17 1.49(3)
C16 H16A 0.9700
C16 H16B 0.9700
N2 C17 1.30(3)
N2 C21 1.35(3)
C3 C4 1.34(3)
C3 H3 0.9300
C21 C20 1.33(3)
C21 H21 0.9300
C9 H9A 0.9600
C9 H9B 0.9600
C9 H9C 0.9600
C20 C19 1.37(4)
C20 H20 0.9300
C4 C12 1.63(3)
C17 C18 1.35(4)
C19 C18 1.43(4)
C19 H19 0.9300
C24 C25 1.36(4)
C24 H24 0.9300
C25 C26 1.34(4)
C25 H25 0.9300
C12 C15 1.40(4)
C12 C14 1.41(5)
C12 C13 1.60(5)
C11 H11A 0.9600
C11 H11B 0.9600
C11 H11C 0.9600
C18 H18 0.9300
C27 C26 1.38(4)
C27 H27 0.9300
C26 H26 0.9300
C13 H13A 0.9600
C13 H13B 0.9600
C13 H13C 0.9600
C15 H15A 0.9600
C15 H15B 0.9600
C15 H15C 0.9600
C14 H14A 0.9600
C14 H14B 0.9600
C14 H14C 0.9600
Cl1 C28 1.67(5)
Cl2 C28 1.78(5)
Cl3 C29 1.63(8)
Cl4 C29 1.78(9)
C30 Cl7 1.51(8)
C30 Cl8 1.55(8)
C30 Cl6 1.78(7)
C30 Cl5 1.83(8)
C30 Cl9 1.89(8)
Cl6 Cl5 0.99(6)
Cl6 Cl7 1.37(7)
Cl7 Cl5 0.97(7)
Cl9 Cl8 0.87(5)
